data_7230082
loop_
_publ_author_name
'Bao, Junjie'
'Zhang, Zaiyong'
'Yan, Zhicheng'
'Wang, Jian-Rong'
'Mei, Xuefeng'

_publ_section_title
;
 Cocrystallization in vitamin B9 gels to construct
 stoichiometry-controlled isostructural materials
;
_journal_issue 12
_journal_name_full CrystEngComm
_journal_page_first 1644
_journal_paper_doi 10.1039/C7CE02083J
_journal_volume 20
_journal_year 2018
_chemical_formula_moiety 'C6 H5 Cl O, 2(C13 H9 N)'
_chemical_formula_sum 'C32 H23 Cl N2 O'
_chemical_formula_weight 486.97
_space_group_crystal_system monoclinic
_space_group_IT_number 4
_space_group_name_Hall 'P 2yb'
_space_group_name_H-M_alt 'P 1 21 1'
_symmetry_space_group_name_Hall 'P 2yb'
_symmetry_space_group_name_H-M 'P 1 21 1'
_atom_sites_solution_hydrogens geom
_atom_sites_solution_primary dual
_audit_creation_date 2017-12-01
_audit_creation_method
;
Olex2 1.2
(compiled 2017.08.10 svn.r3458 for OlexSys, GUI svn.r5381)
;
_audit_update_record
;
2017-12-01 deposited with the CCDC.
2018-02-05 downloaded from the CCDC.
;
_cell_angle_alpha 90
_cell_angle_beta 115.4000(10)
_cell_angle_gamma 90
_cell_formula_units_Z 4
_cell_length_a 12.8719(4)
_cell_length_b 14.5519(4)
_cell_length_c 14.2914(4)
_cell_measurement_reflns_used 9807
_cell_measurement_temperature 170
_cell_measurement_theta_max 27.39
_cell_measurement_theta_min 2.24
_cell_volume 2418.17(12)
_computing_cell_refinement 'SAINT v8.34A (Bruker, 2013)'
_computing_data_reduction 'SAINT v8.34A (Bruker, 2013)'
_computing_molecular_graphics 'Olex2 (Dolomanov et al., 2009)'
_computing_publication_material 'Olex2 (Dolomanov et al., 2009)'
_computing_structure_refinement 'ShelXL (Sheldrick, 2015)'
_computing_structure_solution 'ShelXT (Sheldrick, 2015)'
_diffrn_ambient_temperature 170
_diffrn_measured_fraction_theta_full 0.990
_diffrn_measured_fraction_theta_max 0.990
_diffrn_measurement_device_type 'Bruker APEX-II CCD'
_diffrn_measurement_method '\f and \w scans'
_diffrn_radiation_type MoK\a
_diffrn_radiation_wavelength 0.71073
_diffrn_reflns_av_R_equivalents 0.0243
_diffrn_reflns_av_unetI/netI 0.0423
_diffrn_reflns_Laue_measured_fraction_full 0.990
_diffrn_reflns_Laue_measured_fraction_max 0.990
_diffrn_reflns_limit_h_max 15
_diffrn_reflns_limit_h_min -11
_diffrn_reflns_limit_k_max 16
_diffrn_reflns_limit_k_min -16
_diffrn_reflns_limit_l_max 15
_diffrn_reflns_limit_l_min -16
_diffrn_reflns_number 14308
_diffrn_reflns_point_group_measured_fraction_full 0.960
_diffrn_reflns_point_group_measured_fraction_max 0.960
_diffrn_reflns_theta_full 25.010
_diffrn_reflns_theta_max 25.010
_diffrn_reflns_theta_min 1.577
_diffrn_standards_number 0
_exptl_absorpt_coefficient_mu 0.187
_exptl_absorpt_correction_T_max 0.7456
_exptl_absorpt_correction_T_min 0.6961
_exptl_absorpt_correction_type multi-scan
_exptl_absorpt_process_details
'SADABS-2014/5 (Bruker,2014/5) was used for absorption correction. wR2(int) was 0.0777 before and 0.0498 after correction. The Ratio of minimum to maximum transmission is 0.9336. The \l/2 correction factor is 0.00150.'
_exptl_crystal_colour colourless
_exptl_crystal_colour_primary colourless
_exptl_crystal_density_diffrn 1.338
_exptl_crystal_description block
_exptl_crystal_F_000 1016
_exptl_crystal_size_max 0.3
_exptl_crystal_size_mid 0.19
_exptl_crystal_size_min 0.15
_refine_diff_density_max 0.349
_refine_diff_density_min -0.457
_refine_diff_density_rms 0.046
_refine_ls_abs_structure_details
;
 Flack x determined using 2986 quotients [(I+)-(I-)]/[(I+)+(I-)]
 (Parsons, Flack and Wagner, Acta Cryst. B69 (2013) 249-259).
;
_refine_ls_abs_structure_Flack 0.03(2)
_refine_ls_extinction_method none
_refine_ls_goodness_of_fit_ref 1.009
_refine_ls_hydrogen_treatment constr
_refine_ls_matrix_type full
_refine_ls_number_parameters 651
_refine_ls_number_reflns 8184
_refine_ls_number_restraints 1233
_refine_ls_restrained_S_all 0.958
_refine_ls_R_factor_all 0.0474
_refine_ls_R_factor_gt 0.0405
_refine_ls_shift/su_max 0.000
_refine_ls_shift/su_mean 0.000
_refine_ls_structure_factor_coef Fsqd
_refine_ls_weighting_details 'w=1/[\s^2^(Fo^2^)+(0.0670P)^2^+0.2180P] where P=(Fo^2^+2Fc^2^)/3'
_refine_ls_weighting_scheme calc
_refine_ls_wR_factor_gt 0.1052
_refine_ls_wR_factor_ref 0.1104
_reflns_Friedel_coverage 0.860
_reflns_Friedel_fraction_full 0.927
_reflns_Friedel_fraction_max 0.927
_reflns_number_gt 7286
_reflns_number_total 8184
_reflns_threshold_expression 'I > 2\s(I)'
_cod_data_source_file c7ce02083j2.cif
_cod_data_source_block mo_2016417_0m
_cod_depositor_comments 'Adding full bibliography for 7230079--7230084.cif.'
_cod_database_code 7230082
_shelx_shelxl_version_number 2014/7
_shelx_space_group_comment
;
The symmetry employed for this shelxl refinement is uniquely defined
by the following loop, which should always be used as a source of
symmetry information in preference to the above space-group names.
They are only intended as comments.
;
_olex2_refinement_description
;
1. Fixed Uiso
 At 1.2 times of:
  All C(H) groups
 At 1.5 times of:
  All O(H) groups
2. Rigid bond restraints
 All non-hydrogen atoms
 with sigma for 1-2 distances of 0.01 and sigma for 1-3 distances of 0.01
 C56, C64
 with sigma for 1-2 distances of 0.005 and sigma for 1-3 distances of 0.005
3. Uiso/Uaniso restraints and constraints
All non-hydrogen atoms have similar U: within 2A with sigma of 0.04 and sigma
for terminal atoms of 0.08
C56 \\sim C64: within 2A with sigma of 0.005 and sigma for terminal atoms of
0.01
4. Rigid body (RIGU) restrains
 All non-hydrogen atoms
 with sigma for 1-2 distances of 0.004 and sigma for 1-3 distances of 0.004
5.a Aromatic/amide H refined with riding coordinates:
 C1(H1), C2(H2), C3(H3), C4(H4), C5(H5), C6(H6), C7(H7), C8(H8), C9(H9),
 C15(H15), C16(H16), C18(H18), C19(H19), C34(H34), C35(H35), C37(H37), C38(H38),
  C20(H20), C21(H21), C22(H22), C23(H23), C24(H24), C25(H25), C26(H26),
 C27(H27), C28(H28), C39(H39), C40(H40), C41(H41), C42(H42), C43(H43), C44(H44),
  C45(H45), C46(H46), C47(H47), C52(H52), C53(H53), C54(H54), C55(H55),
 C56(H56), C57(H57), C58(H58), C59(H59), C60(H60)
5.b Idealised tetrahedral OH refined as rotating group:
 O1(H1A), O2(H2A)
;
_olex2_submission_special_instructions 'No special instructions were received'

loop_
_space_group_symop_operation_xyz
'x, y, z'
'-x, y+1/2, -z'

loop_
_atom_site_label
_atom_site_type_symbol
_atom_site_fract_x
_atom_site_fract_y
_atom_site_fract_z
_atom_site_U_iso_or_equiv
_atom_site_adp_type
_atom_site_occupancy
_atom_site_site_symmetry_order
_atom_site_calc_flag
_atom_site_refinement_flags_posn
_atom_site_refinement_flags_adp
Cl1 Cl 1.11735(8) 0.66014(8) 0.07397(7) 0.0437(3) Uani 1 1 d . U
O1 O 0.8318(2) 0.94887(19) 0.1331(2) 0.0409(6) Uani 1 1 d . U
H1A H 0.7936 0.9286 0.1638 0.061 Uiso 1 1 calc GR .
N1 N 0.6936(2) 0.88186(19) 0.2191(2) 0.0253(6) Uani 1 1 d . U
C1 C 0.5317(3) 0.8872(3) 0.0544(3) 0.0331(8) Uani 1 1 d . U
H1 H 0.5779 0.9150 0.0254 0.040 Uiso 1 1 calc R .
C2 C 0.4192(3) 0.8712(3) -0.0060(3) 0.0413(9) Uani 1 1 d . U
H2 H 0.3870 0.8888 -0.0768 0.050 Uiso 1 1 calc R .
C3 C 0.3487(3) 0.8285(3) 0.0346(3) 0.0440(10) Uani 1 1 d . U
H3 H 0.2700 0.8170 -0.0093 0.053 Uiso 1 1 calc R .
C4 C 0.3924(3) 0.8040(3) 0.1354(3) 0.0337(8) Uani 1 1 d . U
H4 H 0.3439 0.7759 0.1618 0.040 Uiso 1 1 calc R .
C5 C 0.5626(3) 0.7949(2) 0.3067(3) 0.0281(7) Uani 1 1 d . U
H5 H 0.5181 0.7652 0.3363 0.034 Uiso 1 1 calc R .
C6 C 0.7350(3) 0.7895(3) 0.4748(3) 0.0378(9) Uani 1 1 d . U
H6 H 0.6942 0.7585 0.5072 0.045 Uiso 1 1 calc R .
C7 C 0.8468(4) 0.8111(3) 0.5303(3) 0.0446(10) Uani 1 1 d . U
H7 H 0.8839 0.7955 0.6017 0.054 Uiso 1 1 calc R .
C8 C 0.9093(3) 0.8567(3) 0.4836(3) 0.0452(10) Uani 1 1 d . U
H8 H 0.9877 0.8719 0.5243 0.054 Uiso 1 1 calc R .
C9 C 0.8594(3) 0.8791(3) 0.3817(3) 0.0358(8) Uani 1 1 d . U
H9 H 0.9030 0.9089 0.3513 0.043 Uiso 1 1 calc R .
C10 C 0.5814(3) 0.8629(2) 0.1608(2) 0.0244(7) Uani 1 1 d . U
C11 C 0.5110(3) 0.8198(2) 0.2028(3) 0.0253(7) Uani 1 1 d . U
C12 C 0.6777(3) 0.8128(2) 0.3678(2) 0.0271(7) Uani 1 1 d . U
C13 C 0.7415(3) 0.8579(2) 0.3203(2) 0.0255(7) Uani 1 1 d . U
C14 C 0.8954(3) 0.8799(3) 0.1202(2) 0.0295(8) Uani 1 1 d . U
C15 C 0.9737(3) 0.9020(3) 0.0799(2) 0.0322(8) Uani 1 1 d . U
H15 H 0.9809 0.9638 0.0623 0.039 Uiso 1 1 calc R .
C16 C 1.0405(3) 0.8345(3) 0.0654(2) 0.0326(8) Uani 1 1 d . U
H16 H 1.0936 0.8498 0.0379 0.039 Uiso 1 1 calc R .
C17 C 1.0301(3) 0.7446(3) 0.0910(2) 0.0315(8) Uani 1 1 d . U
C18 C 0.9519(3) 0.7213(3) 0.1296(3) 0.0326(8) Uani 1 1 d . U
H18 H 0.9442 0.6591 0.1458 0.039 Uiso 1 1 calc R .
C19 C 0.8848(3) 0.7888(3) 0.1444(2) 0.0303(8) Uani 1 1 d . U
H19 H 0.8313 0.7729 0.1712 0.036 Uiso 1 1 calc R .
Cl2 Cl 1.02704(7) 0.45734(8) 0.16825(7) 0.0408(2) Uani 1 1 d . U
O2 O 0.7498(2) 0.19624(19) 0.2790(2) 0.0440(7) Uani 1 1 d . U
H2A H 0.7107 0.2240 0.3044 0.066 Uiso 1 1 calc GR .
C33 C 0.8134(3) 0.2585(3) 0.2537(3) 0.0331(8) Uani 1 1 d . U
C34 C 0.8846(3) 0.2256(3) 0.2113(3) 0.0334(8) Uani 1 1 d . U
H34 H 0.8879 0.1615 0.2003 0.040 Uiso 1 1 calc R .
C35 C 0.9512(3) 0.2859(3) 0.1848(2) 0.0318(8) Uani 1 1 d . U
H35 H 1.0005 0.2634 0.1561 0.038 Uiso 1 1 calc R .
C36 C 0.9449(3) 0.3790(3) 0.2004(2) 0.0308(8) Uani 1 1 d . U
C37 C 0.8737(3) 0.4127(3) 0.2425(3) 0.0335(8) Uani 1 1 d . U
H37 H 0.8696 0.4769 0.2524 0.040 Uiso 1 1 calc R .
C38 C 0.8089(3) 0.3524(3) 0.2698(3) 0.0324(8) Uani 1 1 d . U
H38 H 0.7609 0.3750 0.2998 0.039 Uiso 1 1 calc R .
N2 N 0.6212(2) 0.28980(19) 0.3610(2) 0.0262(6) Uani 1 1 d . U
C20 C 0.4646(3) 0.2855(2) 0.1925(3) 0.0317(8) Uani 1 1 d . U
H20 H 0.5138 0.2594 0.1656 0.038 Uiso 1 1 calc R .
C21 C 0.3527(3) 0.3019(3) 0.1283(3) 0.0372(9) Uani 1 1 d . U
H21 H 0.3242 0.2868 0.0569 0.045 Uiso 1 1 calc R .
C22 C 0.2774(3) 0.3414(3) 0.1666(3) 0.0384(9) Uani 1 1 d . U
H22 H 0.1993 0.3526 0.1207 0.046 Uiso 1 1 calc R .
C23 C 0.3167(3) 0.3631(3) 0.2679(3) 0.0330(8) Uani 1 1 d . U
H23 H 0.2656 0.3893 0.2926 0.040 Uiso 1 1 calc R .
C24 C 0.4786(3) 0.3707(2) 0.4419(3) 0.0269(7) Uani 1 1 d . U
H24 H 0.4303 0.3975 0.4694 0.032 Uiso 1 1 calc R .
C25 C 0.6462(3) 0.3803(2) 0.6132(3) 0.0332(8) Uani 1 1 d . U
H25 H 0.6010 0.4082 0.6433 0.040 Uiso 1 1 calc R .
C26 C 0.7598(3) 0.3644(3) 0.6721(3) 0.0422(9) Uani 1 1 d . U
H26 H 0.7937 0.3811 0.7433 0.051 Uiso 1 1 calc R .
C27 C 0.8278(3) 0.3234(3) 0.6281(3) 0.0429(10) Uani 1 1 d . U
H27 H 0.9071 0.3129 0.6704 0.052 Uiso 1 1 calc R .
C28 C 0.7823(3) 0.2984(3) 0.5261(3) 0.0337(8) Uani 1 1 d . U
H28 H 0.8298 0.2713 0.4980 0.040 Uiso 1 1 calc R .
C29 C 0.5086(3) 0.3072(2) 0.2994(2) 0.0246(7) Uani 1 1 d . U
C30 C 0.4336(3) 0.3472(2) 0.3383(2) 0.0245(7) Uani 1 1 d . U
C31 C 0.5944(3) 0.3551(2) 0.5063(2) 0.0255(7) Uani 1 1 d . U
C32 C 0.6635(3) 0.3133(2) 0.4623(2) 0.0253(7) Uani 1 1 d . U
N3 N 0.7646(3) 0.6321(2) 0.2498(3) 0.0364(7) Uani 1 1 d . U
C39 C 0.5961(4) 0.6345(3) 0.0891(3) 0.0433(10) Uani 1 1 d . U
H39 H 0.6392 0.6629 0.0573 0.052 Uiso 1 1 calc R .
C40 C 0.4833(4) 0.6172(3) 0.0320(3) 0.0485(10) Uani 1 1 d . U
H40 H 0.4483 0.6334 -0.0393 0.058 Uiso 1 1 calc R .
C41 C 0.4159(4) 0.5747(3) 0.0776(3) 0.0472(10) Uani 1 1 d . U
H41 H 0.3364 0.5633 0.0371 0.057 Uiso 1 1 calc R .
C42 C 0.4662(3) 0.5508(3) 0.1788(3) 0.0397(9) Uani 1 1 d . U
H42 H 0.4213 0.5218 0.2085 0.048 Uiso 1 1 calc R .
C43 C 0.6407(3) 0.5457(2) 0.3463(3) 0.0332(8) Uani 1 1 d . U
H43 H 0.5991 0.5159 0.3787 0.040 Uiso 1 1 calc R .
C44 C 0.8174(3) 0.5461(3) 0.5111(3) 0.0397(9) Uani 1 1 d . U
H44 H 0.7788 0.5173 0.5469 0.048 Uiso 1 1 calc R .
C45 C 0.9305(3) 0.5673(3) 0.5630(3) 0.0471(10) Uani 1 1 d . U
H45 H 0.9700 0.5536 0.6348 0.057 Uiso 1 1 calc R .
C46 C 0.9899(4) 0.6094(3) 0.5119(4) 0.0482(10) Uani 1 1 d . U
H46 H 1.0692 0.6235 0.5493 0.058 Uiso 1 1 calc R .
C47 C 0.9348(3) 0.6303(3) 0.4092(4) 0.0441(9) Uani 1 1 d . U
H47 H 0.9762 0.6588 0.3757 0.053 Uiso 1 1 calc R .
C48 C 0.6516(3) 0.6113(2) 0.1953(3) 0.0342(8) Uani 1 1 d . U
C49 C 0.5854(3) 0.5681(2) 0.2422(3) 0.0327(8) Uani 1 1 d . U
C50 C 0.7553(3) 0.5662(2) 0.4034(3) 0.0345(8) Uani 1 1 d . U
C51 C 0.8159(3) 0.6098(2) 0.3514(3) 0.0340(8) Uani 1 1 d . U
N4 N 0.5243(3) 0.0538(2) 0.2993(3) 0.0508(9) Uani 1 1 d . U
C52 C 0.2309(3) 0.1236(3) 0.2619(3) 0.0449(10) Uani 1 1 d . U
H52 H 0.1930 0.1476 0.3009 0.054 Uiso 1 1 calc R .
C53 C 0.1696(4) 0.1061(3) 0.1594(4) 0.0529(11) Uani 1 1 d . U
H53 H 0.0893 0.1181 0.1274 0.064 Uiso 1 1 calc R .
C54 C 0.2240(4) 0.0703(3) 0.0997(3) 0.0560(12) Uani 1 1 d . U
H54 H 0.1795 0.0577 0.0283 0.067 Uiso 1 1 calc R .
C55 C 0.3387(4) 0.0538(3) 0.1429(3) 0.0450(10) Uani 1 1 d . U
H55 H 0.3742 0.0310 0.1014 0.054 Uiso 1 1 calc R .
C56 C 0.4088(2) 0.1221(2) 0.4137(2) 0.0183(6) Uani 1 1 d . U
H56 H 0.3704 0.1467 0.4520 0.022 Uiso 1 1 calc R .
C57 C 0.7040(3) 0.0502(3) 0.4628(3) 0.0361(8) Uani 1 1 d . U
H57 H 0.7467 0.0286 0.4271 0.043 Uiso 1 1 calc R .
C58 C 0.7578(3) 0.0627(3) 0.5659(3) 0.0407(9) Uani 1 1 d . U
H58 H 0.8373 0.0487 0.6023 0.049 Uiso 1 1 calc R .
C59 C 0.6959(3) 0.0971(3) 0.6206(3) 0.0399(9) Uani 1 1 d . U
H59 H 0.7346 0.1066 0.6933 0.048 Uiso 1 1 calc R .
C60 C 0.5821(3) 0.1163(2) 0.5697(3) 0.0336(8) Uani 1 1 d . U
H60 H 0.5421 0.1393 0.6073 0.040 Uiso 1 1 calc R .
C61 C 0.3515(3) 0.1061(2) 0.3118(3) 0.0328(8) Uani 1 1 d . U
C62 C 0.4066(3) 0.0706(2) 0.2508(3) 0.0333(8) Uani 1 1 d . U
C63 C 0.5847(3) 0.0686(2) 0.4061(3) 0.0282(7) Uani 1 1 d . U
C64 C 0.5214(3) 0.1025(2) 0.4604(3) 0.0286(7) Uani 1 1 d . U

loop_
_atom_site_aniso_label
_atom_site_aniso_U_11
_atom_site_aniso_U_22
_atom_site_aniso_U_33
_atom_site_aniso_U_23
_atom_site_aniso_U_13
_atom_site_aniso_U_12
Cl1 0.0377(5) 0.0520(6) 0.0438(5) -0.0021(4) 0.0196(4) 0.0037(4)
O1 0.0409(14) 0.0380(16) 0.0527(15) 0.0094(13) 0.0286(12) 0.0021(13)
N1 0.0266(13) 0.0247(16) 0.0269(13) 0.0000(11) 0.0135(11) -0.0008(12)
C1 0.0408(19) 0.031(2) 0.0274(17) 0.0013(14) 0.0144(14) 0.0061(16)
C2 0.042(2) 0.045(2) 0.0271(18) -0.0043(16) 0.0050(15) 0.0088(18)
C3 0.0267(18) 0.046(3) 0.047(2) -0.0166(18) 0.0041(16) 0.0020(17)
C4 0.0259(17) 0.029(2) 0.047(2) -0.0103(16) 0.0161(15) -0.0031(15)
C5 0.0333(17) 0.0195(18) 0.0385(18) 0.0003(14) 0.0220(14) 0.0015(14)
C6 0.055(2) 0.031(2) 0.0287(17) 0.0041(15) 0.0192(16) 0.0149(18)
C7 0.056(2) 0.040(2) 0.0289(19) -0.0007(17) 0.0088(16) 0.0191(19)
C8 0.0347(19) 0.045(3) 0.039(2) -0.0110(18) 0.0000(16) 0.0114(18)
C9 0.0288(17) 0.035(2) 0.0388(19) -0.0058(16) 0.0099(14) 0.0008(15)
C10 0.0259(15) 0.0170(17) 0.0303(16) -0.0020(13) 0.0118(12) 0.0013(13)
C11 0.0286(16) 0.0200(18) 0.0312(16) -0.0047(13) 0.0167(13) -0.0004(14)
C12 0.0361(17) 0.0200(18) 0.0268(16) 0.0004(13) 0.0151(13) 0.0049(15)
C13 0.0259(15) 0.0229(19) 0.0281(16) -0.0019(13) 0.0120(12) 0.0031(14)
C14 0.0260(16) 0.035(2) 0.0240(16) 0.0012(14) 0.0077(13) -0.0050(15)
C15 0.0309(17) 0.039(2) 0.0256(16) 0.0054(15) 0.0113(14) -0.0079(15)
C16 0.0252(16) 0.050(2) 0.0228(16) 0.0005(15) 0.0105(13) -0.0077(16)
C17 0.0261(16) 0.045(2) 0.0199(15) -0.0055(14) 0.0070(13) -0.0046(15)
C18 0.0296(17) 0.034(2) 0.0301(18) 0.0000(15) 0.0090(14) -0.0083(15)
C19 0.0261(16) 0.038(2) 0.0280(17) 0.0029(14) 0.0123(13) -0.0081(15)
Cl2 0.0369(5) 0.0472(6) 0.0409(5) -0.0038(4) 0.0191(4) -0.0001(4)
O2 0.0504(16) 0.0373(16) 0.0554(17) 0.0022(12) 0.0334(13) 0.0089(13)
C33 0.0321(18) 0.036(2) 0.0277(17) 0.0004(15) 0.0091(14) 0.0074(15)
C34 0.0387(19) 0.030(2) 0.0327(18) -0.0004(15) 0.0164(15) 0.0117(16)
C35 0.0294(17) 0.042(2) 0.0231(16) 0.0007(14) 0.0101(13) 0.0142(16)
C36 0.0280(17) 0.038(2) 0.0221(16) -0.0012(14) 0.0068(13) 0.0064(15)
C37 0.0343(18) 0.032(2) 0.0314(18) -0.0055(15) 0.0118(14) 0.0054(16)
C38 0.0318(18) 0.038(2) 0.0313(18) -0.0031(15) 0.0173(14) 0.0080(16)
N2 0.0285(14) 0.0240(16) 0.0277(14) 0.0018(11) 0.0138(11) 0.0036(12)
C20 0.0401(19) 0.027(2) 0.0273(16) -0.0008(14) 0.0139(14) -0.0012(16)
C21 0.045(2) 0.035(2) 0.0232(17) 0.0004(15) 0.0070(15) -0.0056(17)
C22 0.0281(17) 0.042(2) 0.0345(19) 0.0040(16) 0.0030(14) -0.0040(16)
C23 0.0255(16) 0.036(2) 0.0374(18) 0.0039(16) 0.0133(14) -0.0008(16)
C24 0.0306(16) 0.0232(19) 0.0322(17) -0.0010(13) 0.0186(13) -0.0028(14)
C25 0.049(2) 0.026(2) 0.0242(16) -0.0001(14) 0.0153(15) -0.0067(16)
C26 0.050(2) 0.036(2) 0.0257(17) 0.0022(16) 0.0024(15) -0.0087(18)
C27 0.0330(19) 0.038(2) 0.039(2) 0.0107(17) -0.0022(15) -0.0013(17)
C28 0.0295(17) 0.026(2) 0.0391(19) 0.0098(15) 0.0088(14) 0.0027(15)
C29 0.0280(16) 0.0190(18) 0.0256(15) 0.0030(13) 0.0105(13) -0.0027(14)
C30 0.0253(15) 0.0193(18) 0.0303(16) 0.0013(13) 0.0132(12) -0.0018(13)
C31 0.0328(16) 0.0185(18) 0.0241(15) 0.0024(13) 0.0111(13) -0.0043(14)
C32 0.0281(16) 0.0185(18) 0.0269(16) 0.0049(13) 0.0096(13) 0.0007(14)
N3 0.0487(18) 0.0216(17) 0.0545(18) -0.0046(13) 0.0371(15) -0.0028(14)
C39 0.069(3) 0.026(2) 0.050(2) -0.0051(17) 0.040(2) -0.0051(19)
C40 0.075(3) 0.032(2) 0.041(2) -0.0022(18) 0.028(2) 0.005(2)
C41 0.055(2) 0.034(2) 0.054(2) -0.0099(18) 0.0248(19) 0.0019(19)
C42 0.047(2) 0.029(2) 0.052(2) -0.0015(17) 0.0296(17) -0.0015(17)
C43 0.0423(19) 0.020(2) 0.051(2) 0.0038(15) 0.0325(16) -0.0010(15)
C44 0.049(2) 0.028(2) 0.051(2) 0.0038(17) 0.0299(18) 0.0032(17)
C45 0.051(2) 0.033(2) 0.059(2) -0.0026(19) 0.0251(19) 0.0086(19)
C46 0.039(2) 0.040(3) 0.068(3) -0.013(2) 0.0253(19) -0.0006(18)
C47 0.044(2) 0.030(2) 0.070(2) -0.0081(18) 0.0359(19) -0.0049(17)
C48 0.050(2) 0.0190(19) 0.049(2) -0.0059(15) 0.0353(17) -0.0019(16)
C49 0.0435(19) 0.0172(19) 0.050(2) -0.0044(15) 0.0326(16) 0.0000(16)
C50 0.0446(19) 0.0173(19) 0.055(2) -0.0022(16) 0.0345(17) 0.0013(15)
C51 0.0440(19) 0.020(2) 0.052(2) -0.0045(16) 0.0341(16) -0.0012(16)
N4 0.065(2) 0.037(2) 0.055(2) -0.0021(16) 0.0309(17) -0.0030(17)
C52 0.039(2) 0.030(2) 0.054(2) 0.0024(17) 0.0096(17) 0.0034(17)
C53 0.044(2) 0.034(3) 0.059(2) 0.0026(19) 0.0011(19) -0.0015(19)
C54 0.074(3) 0.030(2) 0.037(2) 0.0000(17) -0.0026(19) -0.005(2)
C55 0.068(3) 0.028(2) 0.0332(19) -0.0020(16) 0.0154(18) -0.006(2)
C56 0.0221(14) 0.0126(15) 0.0265(14) -0.0013(12) 0.0165(12) 0.0024(12)
C57 0.0367(18) 0.027(2) 0.052(2) -0.0020(16) 0.0255(16) -0.0012(16)
C58 0.0319(18) 0.034(2) 0.051(2) 0.0023(17) 0.0125(16) -0.0029(17)
C59 0.044(2) 0.035(2) 0.0353(19) -0.0006(16) 0.0122(16) -0.0066(17)
C60 0.0440(19) 0.028(2) 0.0329(18) -0.0019(15) 0.0204(15) -0.0021(16)
C61 0.0372(18) 0.0204(19) 0.0401(19) 0.0029(14) 0.0159(15) -0.0009(15)
C62 0.046(2) 0.0202(19) 0.0335(18) 0.0005(14) 0.0173(15) -0.0038(16)
C63 0.0371(17) 0.0172(18) 0.0364(18) -0.0026(14) 0.0216(14) -0.0038(15)
C64 0.0349(16) 0.0200(18) 0.0336(17) 0.0022(13) 0.0172(13) -0.0006(14)

loop_
_atom_type_symbol
_atom_type_description
_atom_type_scat_dispersion_real
_atom_type_scat_dispersion_imag
_atom_type_scat_source
C C 0.0033 0.0016 'International Tables Vol C Tables 4.2.6.8 and 6.1.1.4'
H H 0.0000 0.0000 'International Tables Vol C Tables 4.2.6.8 and 6.1.1.4'
Cl Cl 0.1484 0.1585 'International Tables Vol C Tables 4.2.6.8 and 6.1.1.4'
N N 0.0061 0.0033 'International Tables Vol C Tables 4.2.6.8 and 6.1.1.4'
O O 0.0106 0.0060 'International Tables Vol C Tables 4.2.6.8 and 6.1.1.4'

loop_
_geom_angle_atom_site_label_1
_geom_angle_atom_site_label_2
_geom_angle_atom_site_label_3
_geom_angle
C14 O1 H1A 109.5
C10 N1 C13 118.9(3)
C2 C1 H1 119.7
C2 C1 C10 120.6(4)
C10 C1 H1 119.7
C1 C2 H2 119.5
C1 C2 C3 121.0(4)
C3 C2 H2 119.5
C2 C3 H3 119.8
C4 C3 C2 120.4(3)
C4 C3 H3 119.8
C3 C4 H4 119.6
C3 C4 C11 120.8(4)
C11 C4 H4 119.6
C11 C5 H5 119.4
C12 C5 H5 119.4
C12 C5 C11 121.2(3)
C7 C6 H6 119.8
C7 C6 C12 120.4(4)
C12 C6 H6 119.8
C6 C7 H7 119.6
C6 C7 C8 120.8(3)
C8 C7 H7 119.6
C7 C8 H8 119.4
C9 C8 C7 121.1(4)
C9 C8 H8 119.4
C8 C9 H9 120.0
C8 C9 C13 119.9(4)
C13 C9 H9 120.0
N1 C10 C1 118.8(3)
N1 C10 C11 122.2(3)
C1 C10 C11 118.9(3)
C5 C11 C4 124.1(3)
C5 C11 C10 117.7(3)
C10 C11 C4 118.2(3)
C5 C12 C6 123.6(3)
C5 C12 C13 117.6(3)
C6 C12 C13 118.7(3)
N1 C13 C9 118.7(3)
N1 C13 C12 122.4(3)
C9 C13 C12 119.0(3)
O1 C14 C15 118.1(3)
O1 C14 C19 122.8(3)
C19 C14 C15 119.1(3)
C14 C15 H15 119.8
C16 C15 C14 120.4(3)
C16 C15 H15 119.8
C15 C16 H16 120.1
C15 C16 C17 119.8(3)
C17 C16 H16 120.1
C16 C17 Cl1 119.1(3)
C18 C17 Cl1 120.3(3)
C18 C17 C16 120.6(3)
C17 C18 H18 120.1
C17 C18 C19 119.8(3)
C19 C18 H18 120.1
C14 C19 H19 119.8
C18 C19 C14 120.3(3)
C18 C19 H19 119.8
C33 O2 H2A 109.5
O2 C33 C34 118.1(3)
O2 C33 C38 122.3(3)
C34 C33 C38 119.6(4)
C33 C34 H34 119.9
C33 C34 C35 120.2(3)
C35 C34 H34 119.9
C34 C35 H35 120.3
C36 C35 C34 119.4(3)
C36 C35 H35 120.3
C35 C36 Cl2 120.9(3)
C35 C36 C37 121.0(4)
C37 C36 Cl2 118.1(3)
C36 C37 H37 120.3
C38 C37 C36 119.4(3)
C38 C37 H37 120.3
C33 C38 H38 119.8
C37 C38 C33 120.4(3)
C37 C38 H38 119.8
C32 N2 C29 118.4(3)
C21 C20 H20 119.7
C21 C20 C29 120.5(3)
C29 C20 H20 119.7
C20 C21 H21 119.6
C20 C21 C22 120.8(3)
C22 C21 H21 119.6
C21 C22 H22 119.9
C23 C22 C21 120.3(3)
C23 C22 H22 119.9
C22 C23 H23 119.5
C22 C23 C30 121.0(3)
C30 C23 H23 119.5
C30 C24 H24 119.9
C30 C24 C31 120.3(3)
C31 C24 H24 119.9
C26 C25 H25 119.9
C26 C25 C31 120.3(4)
C31 C25 H25 119.9
C25 C26 H26 119.8
C25 C26 C27 120.3(3)
C27 C26 H26 119.8
C26 C27 H27 119.2
C28 C27 C26 121.6(3)
C28 C27 H27 119.2
C27 C28 H28 120.2
C27 C28 C32 119.6(4)
C32 C28 H28 120.2
N2 C29 C20 118.7(3)
N2 C29 C30 122.3(3)
C20 C29 C30 119.0(3)
C23 C30 C29 118.5(3)
C24 C30 C23 123.1(3)
C24 C30 C29 118.4(3)
C24 C31 C25 122.7(3)
C24 C31 C32 118.1(3)
C32 C31 C25 119.2(3)
N2 C32 C28 118.5(3)
N2 C32 C31 122.5(3)
C28 C32 C31 119.0(3)
C51 N3 C48 118.2(3)
C40 C39 H39 119.3
C40 C39 C48 121.5(4)
C48 C39 H39 119.3
C39 C40 H40 119.7
C39 C40 C41 120.7(4)
C41 C40 H40 119.7
C40 C41 H41 120.2
C42 C41 C40 119.6(4)
C42 C41 H41 120.2
C41 C42 H42 119.2
C41 C42 C49 121.6(4)
C49 C42 H42 119.2
C49 C43 H43 119.6
C50 C43 H43 119.6
C50 C43 C49 120.8(3)
C45 C44 H44 119.4
C45 C44 C50 121.1(4)
C50 C44 H44 119.4
C44 C45 H45 119.7
C44 C45 C46 120.7(4)
C46 C45 H45 119.7
C45 C46 H46 119.7
C47 C46 C45 120.7(4)
C47 C46 H46 119.7
C46 C47 H47 119.7
C46 C47 C51 120.7(4)
C51 C47 H47 119.7
N3 C48 C39 119.1(3)
N3 C48 C49 122.3(3)
C39 C48 C49 118.6(4)
C42 C49 C48 118.1(3)
C43 C49 C42 123.8(3)
C43 C49 C48 118.0(3)
C43 C50 C44 123.8(3)
C43 C50 C51 118.0(3)
C44 C50 C51 118.1(3)
N3 C51 C47 118.7(3)
N3 C51 C50 122.6(3)
C47 C51 C50 118.7(4)
C62 N4 C63 119.5(3)
C53 C52 H52 119.7
C53 C52 C61 120.7(4)
C61 C52 H52 119.7
C52 C53 H53 119.6
C52 C53 C54 120.7(4)
C54 C53 H53 119.6
C53 C54 H54 119.5
C55 C54 C53 121.0(4)
C55 C54 H54 119.5
C54 C55 H55 119.9
C54 C55 C62 120.2(4)
C62 C55 H55 119.9
C61 C56 H56 120.8
C64 C56 H56 120.8
C64 C56 C61 118.4(3)
C58 C57 H57 119.3
C58 C57 C63 121.5(3)
C63 C57 H57 119.3
C57 C58 H58 119.9
C57 C58 C59 120.1(3)
C59 C58 H58 119.9
C58 C59 H59 119.7
C60 C59 C58 120.5(3)
C60 C59 H59 119.7
C59 C60 H60 119.5
C59 C60 C64 121.1(3)
C64 C60 H60 119.5
C52 C61 C62 118.4(3)
C56 C61 C52 119.0(3)
C56 C61 C62 122.6(3)
N4 C62 C55 122.6(4)
N4 C62 C61 118.5(3)
C55 C62 C61 119.0(3)
N4 C63 C57 123.5(3)
N4 C63 C64 117.6(3)
C57 C63 C64 118.9(3)
C56 C64 C60 118.8(3)
C56 C64 C63 123.3(3)
C60 C64 C63 117.9(3)

loop_
_geom_bond_atom_site_label_1
_geom_bond_atom_site_label_2
_geom_bond_distance
Cl1 C17 1.751(4)
O1 H1A 0.8400
O1 C14 1.357(4)
N1 C10 1.350(4)
N1 C13 1.352(4)
C1 H1 0.9500
C1 C2 1.350(5)
C1 C10 1.418(5)
C2 H2 0.9500
C2 C3 1.413(6)
C3 H3 0.9500
C3 C4 1.350(5)
C4 H4 0.9500
C4 C11 1.432(5)
C5 H5 0.9500
C5 C11 1.389(5)
C5 C12 1.384(5)
C6 H6 0.9500
C6 C7 1.349(6)
C6 C12 1.424(5)
C7 H7 0.9500
C7 C8 1.411(6)
C8 H8 0.9500
C8 C9 1.356(5)
C9 H9 0.9500
C9 C13 1.424(4)
C10 C11 1.429(5)
C12 C13 1.430(5)
C14 C15 1.396(5)
C14 C19 1.391(5)
C15 H15 0.9500
C15 C16 1.378(5)
C16 H16 0.9500
C16 C17 1.381(5)
C17 C18 1.380(5)
C18 H18 0.9500
C18 C19 1.383(5)
C19 H19 0.9500
Cl2 C36 1.746(4)
O2 H2A 0.8400
O2 C33 1.369(5)
C33 C34 1.383(5)
C33 C38 1.391(5)
C34 H34 0.9500
C34 C35 1.388(5)
C35 H35 0.9500
C35 C36 1.380(5)
C36 C37 1.383(5)
C37 H37 0.9500
C37 C38 1.378(5)
C38 H38 0.9500
N2 C29 1.358(4)
N2 C32 1.354(4)
C20 H20 0.9500
C20 C21 1.357(5)
C20 C29 1.418(5)
C21 H21 0.9500
C21 C22 1.422(6)
C22 H22 0.9500
C22 C23 1.351(5)
C23 H23 0.9500
C23 C30 1.426(4)
C24 H24 0.9500
C24 C30 1.382(5)
C24 C31 1.395(4)
C25 H25 0.9500
C25 C26 1.358(5)
C25 C31 1.428(5)
C26 H26 0.9500
C26 C27 1.410(6)
C27 H27 0.9500
C27 C28 1.367(5)
C28 H28 0.9500
C28 C32 1.421(5)
C29 C30 1.429(5)
C31 C32 1.427(5)
N3 C48 1.358(5)
N3 C51 1.351(5)
C39 H39 0.9500
C39 C40 1.350(6)
C39 C48 1.413(6)
C40 H40 0.9500
C40 C41 1.430(6)
C41 H41 0.9500
C41 C42 1.352(6)
C42 H42 0.9500
C42 C49 1.431(5)
C43 H43 0.9500
C43 C49 1.384(5)
C43 C50 1.378(5)
C44 H44 0.9500
C44 C45 1.356(5)
C44 C50 1.427(5)
C45 H45 0.9500
C45 C46 1.405(6)
C46 H46 0.9500
C46 C47 1.363(6)
C47 H47 0.9500
C47 C51 1.425(5)
C48 C49 1.435(5)
C50 C51 1.435(5)
N4 C62 1.391(5)
N4 C63 1.402(5)
C52 H52 0.9500
C52 C53 1.357(6)
C52 C61 1.426(5)
C53 H53 0.9500
C53 C54 1.415(7)
C54 H54 0.9500
C54 C55 1.355(6)
C55 H55 0.9500
C55 C62 1.429(5)
C56 H56 0.9500
C56 C61 1.341(5)
C56 C64 1.341(4)
C57 H57 0.9500
C57 C58 1.344(5)
C57 C63 1.421(5)
C58 H58 0.9500
C58 C59 1.425(6)
C59 H59 0.9500
C59 C60 1.355(5)
C60 H60 0.9500
C60 C64 1.430(5)
C61 C62 1.435(5)
C63 C64 1.433(5)

loop_
_geom_torsion_atom_site_label_1
_geom_torsion_atom_site_label_2
_geom_torsion_atom_site_label_3
_geom_torsion_atom_site_label_4
_geom_torsion
Cl1 C17 C18 C19 178.9(2)
O1 C14 C15 C16 179.9(3)
O1 C14 C19 C18 179.9(3)
N1 C10 C11 C4 178.9(3)
N1 C10 C11 C5 -1.8(5)
C1 C2 C3 C4 0.9(6)
C1 C10 C11 C4 -0.8(5)
C1 C10 C11 C5 178.6(3)
C2 C1 C10 N1 -178.6(3)
C2 C1 C10 C11 1.0(5)
C2 C3 C4 C11 -0.6(6)
C3 C4 C11 C5 -178.7(3)
C3 C4 C11 C10 0.6(5)
C5 C12 C13 N1 -1.0(5)
C5 C12 C13 C9 178.6(3)
C6 C7 C8 C9 -0.7(6)
C6 C12 C13 N1 179.6(3)
C6 C12 C13 C9 -0.8(5)
C7 C6 C12 C5 -178.3(3)
C7 C6 C12 C13 1.1(5)
C7 C8 C9 C13 1.0(6)
C8 C9 C13 N1 179.4(3)
C8 C9 C13 C12 -0.2(5)
C10 N1 C13 C9 -179.2(3)
C10 N1 C13 C12 0.4(5)
C10 C1 C2 C3 -1.1(6)
C11 C5 C12 C6 179.5(3)
C11 C5 C12 C13 0.2(5)
C12 C5 C11 C4 -179.6(3)
C12 C5 C11 C10 1.1(5)
C12 C6 C7 C8 -0.3(6)
C13 N1 C10 C1 -179.3(3)
C13 N1 C10 C11 1.1(5)
C14 C15 C16 C17 0.0(5)
C15 C14 C19 C18 0.6(5)
C15 C16 C17 Cl1 -179.0(2)
C15 C16 C17 C18 1.0(5)
C16 C17 C18 C19 -1.2(5)
C17 C18 C19 C14 0.3(5)
C19 C14 C15 C16 -0.8(5)
Cl2 C36 C37 C38 -179.2(2)
O2 C33 C34 C35 -179.7(3)
O2 C33 C38 C37 -179.5(3)
C33 C34 C35 C36 -0.5(5)
C34 C33 C38 C37 0.9(5)
C34 C35 C36 Cl2 180.0(2)
C34 C35 C36 C37 0.3(5)
C35 C36 C37 C38 0.5(5)
C36 C37 C38 C33 -1.1(5)
C38 C33 C34 C35 -0.1(5)
N2 C29 C30 C23 179.9(3)
N2 C29 C30 C24 1.5(5)
C20 C21 C22 C23 -0.1(6)
C20 C29 C30 C23 0.5(5)
C20 C29 C30 C24 -177.9(3)
C21 C20 C29 N2 -179.9(3)
C21 C20 C29 C30 -0.5(5)
C21 C22 C23 C30 0.1(6)
C22 C23 C30 C24 178.0(3)
C22 C23 C30 C29 -0.3(5)
C24 C31 C32 N2 1.1(5)
C24 C31 C32 C28 178.8(3)
C25 C26 C27 C28 -0.1(6)
C25 C31 C32 N2 -178.2(3)
C25 C31 C32 C28 -0.5(5)
C26 C25 C31 C24 -179.3(3)
C26 C25 C31 C32 0.0(5)
C26 C27 C28 C32 -0.4(6)
C27 C28 C32 N2 178.5(3)
C27 C28 C32 C31 0.7(5)
C29 N2 C32 C28 -177.6(3)
C29 N2 C32 C31 0.1(5)
C29 C20 C21 C22 0.3(6)
C30 C24 C31 C25 178.3(3)
C30 C24 C31 C32 -1.0(5)
C31 C24 C30 C23 -178.6(3)
C31 C24 C30 C29 -0.2(5)
C31 C25 C26 C27 0.3(6)
C32 N2 C29 C20 178.0(3)
C32 N2 C29 C30 -1.4(5)
N3 C48 C49 C42 178.7(3)
N3 C48 C49 C43 -1.3(5)
C39 C40 C41 C42 -0.7(6)
C39 C48 C49 C42 -0.1(5)
C39 C48 C49 C43 180.0(3)
C40 C39 C48 N3 -178.5(3)
C40 C39 C48 C49 0.3(6)
C40 C41 C42 C49 0.9(6)
C41 C42 C49 C43 179.5(4)
C41 C42 C49 C48 -0.5(6)
C43 C50 C51 N3 0.7(5)
C43 C50 C51 C47 -179.2(3)
C44 C45 C46 C47 0.4(6)
C44 C50 C51 N3 -179.7(3)
C44 C50 C51 C47 0.5(5)
C45 C44 C50 C43 179.5(4)
C45 C44 C50 C51 -0.1(6)
C45 C46 C47 C51 0.0(6)
C46 C47 C51 N3 179.7(3)
C46 C47 C51 C50 -0.4(6)
C48 N3 C51 C47 179.3(3)
C48 N3 C51 C50 -0.6(5)
C48 C39 C40 C41 0.1(6)
C49 C43 C50 C44 179.3(3)
C49 C43 C50 C51 -1.1(5)
C50 C43 C49 C42 -178.6(3)
C50 C43 C49 C48 1.4(5)
C50 C44 C45 C46 -0.3(6)
C51 N3 C48 C39 179.6(3)
C51 N3 C48 C49 0.9(5)
N4 C63 C64 C56 -1.2(5)
N4 C63 C64 C60 179.0(3)
C52 C53 C54 C55 -1.0(7)
C52 C61 C62 N4 179.8(3)
C52 C61 C62 C55 -0.3(5)
C53 C52 C61 C56 -178.4(4)
C53 C52 C61 C62 0.6(6)
C53 C54 C55 C62 1.3(6)
C54 C55 C62 N4 179.2(4)
C54 C55 C62 C61 -0.7(6)
C56 C61 C62 N4 -1.2(5)
C56 C61 C62 C55 178.8(3)
C57 C58 C59 C60 0.9(6)
C57 C63 C64 C56 179.8(3)
C57 C63 C64 C60 0.0(5)
C58 C57 C63 N4 -178.0(3)
C58 C57 C63 C64 1.0(6)
C58 C59 C60 C64 0.1(6)
C59 C60 C64 C56 179.7(3)
C59 C60 C64 C63 -0.5(5)
C61 C52 C53 C54 0.0(7)
C61 C56 C64 C60 -177.8(3)
C61 C56 C64 C63 2.4(5)
C62 N4 C63 C57 177.7(3)
C62 N4 C63 C64 -1.3(5)
C63 N4 C62 C55 -177.6(3)
C63 N4 C62 C61 2.4(5)
C63 C57 C58 C59 -1.4(6)
C64 C56 C61 C52 177.8(3)
C64 C56 C61 C62 -1.2(5)
